data_4505817
loop_
_publ_author_name
'Luo, Tzy-Jiun M.'
'Palmore, G. Tayhas R.'

_publ_section_title
;
 Engineering Crystalline Architecture with Supramolecular Tapes:&#x2009;
 Studies on Secondary Donor&#x2212;Acceptor Interactions in Cocrystals of
 the Cyclic Dipeptide of Glycine
;
_journal_issue 5
_journal_name_full 'Crystal Growth &amp; Design'
_journal_page_first 337
_journal_paper_doi 10.1021/cg025535d
_journal_volume 2
_journal_year 2002
_chemical_formula_sum 'C12 H12 N2 O6'
_chemical_formula_weight 280.24
_chemical_name_systematic
;
 diketopiperazine + 2,5-dydroxyterephthalic acid
;
_space_group_IT_number 2
_symmetry_cell_setting triclinic
_symmetry_space_group_name_Hall '-P 1'
_symmetry_space_group_name_H-M 'P -1'
_atom_sites_solution_hydrogens geom
_atom_sites_solution_primary direct
_atom_sites_solution_secondary difmap
_audit_creation_method SHELXL-97
_cell_angle_alpha 97.890(3)
_cell_angle_beta 93.110(3)
_cell_angle_gamma 93.426(3)
_cell_formula_units_Z 1
_cell_length_a 6.5698(9)
_cell_length_b 6.6864(10)
_cell_length_c 6.9614(10)
_cell_measurement_temperature 90(2)
_cell_volume 301.76(8)
_computing_cell_refinement 'Bruker SAINT'
_computing_data_collection 'Bruker SMART'
_computing_data_reduction 'Bruker SAINT'
_computing_molecular_graphics 'SHELXTL 5.03, XP (Sheldrick, 1994)'
_computing_publication_material 'SHELXL-97 (Sheldrick, 1997)'
_computing_structure_refinement 'SHELXL-93 (Sheldrick, 1993)'
_computing_structure_solution 'SHELXS-86 (Sheldrick, 1990)'
_diffrn_ambient_temperature 90(2)
_diffrn_measurement_device 'Bruker SMART 1000'
_diffrn_measurement_method \w
_diffrn_radiation_monochromator graphite
_diffrn_radiation_source 'normal-focus sealed tube'
_diffrn_radiation_type MoK\a
_diffrn_radiation_wavelength 0.71073
_diffrn_reflns_av_R_equivalents 0.0322
_diffrn_reflns_av_sigmaI/netI 0.0686
_diffrn_reflns_limit_h_max 9
_diffrn_reflns_limit_h_min -9
_diffrn_reflns_limit_k_max 9
_diffrn_reflns_limit_k_min -9
_diffrn_reflns_limit_l_max 6
_diffrn_reflns_limit_l_min -10
_diffrn_reflns_number 2930
_diffrn_reflns_theta_max 31.51
_diffrn_reflns_theta_min 2.96
_diffrn_standards_decay_% <0.1
_diffrn_standards_number '50 frames remeasured'
_exptl_absorpt_coefficient_mu 0.126
_exptl_absorpt_correction_type none
_exptl_crystal_colour yellow
_exptl_crystal_density_diffrn 1.542
_exptl_crystal_density_method 'not measured'
_exptl_crystal_F_000 146
_exptl_crystal_size_max 0.20
_exptl_crystal_size_mid 0.10
_exptl_crystal_size_min 0.06
_refine_diff_density_max 0.406
_refine_diff_density_min -0.254
_refine_diff_density_rms 0.062
_refine_ls_extinction_method none
_refine_ls_goodness_of_fit_all 0.880
_refine_ls_goodness_of_fit_obs 0.997
_refine_ls_matrix_type full
_refine_ls_number_parameters 124
_refine_ls_number_reflns 1828
_refine_ls_number_restraints 0
_refine_ls_restrained_S_all 0.880
_refine_ls_restrained_S_obs 0.997
_refine_ls_R_factor_all 0.0750
_refine_ls_R_factor_obs 0.0396
_refine_ls_shift/esd_max 0.000
_refine_ls_shift/esd_mean 0.000
_refine_ls_structure_factor_coef Fsqd
_refine_ls_weighting_details 'w=1/[\s^2^(Fo^2^)+(0.0449P)^2^+0.0000P] where P=(Fo^2^+2Fc^2^)/3'
_refine_ls_weighting_scheme calc
_refine_ls_wR_factor_all 0.0953
_refine_ls_wR_factor_obs 0.0841
_reflns_number_observed 1153
_reflns_number_total 1828
_reflns_observed_criterion >2sigma(I)
_cod_data_source_file cg025535d_s6.cif
_cod_data_source_block tl14fm
_cod_depositor_comments
;
The following automatic conversions were performed:

'_refine_ls_weighting_scheme' value 'calc
w=1/[\s^2^(Fo^2^)+(0.0449P)^2^+0.0000P] where P=(Fo^2^+2Fc^2^)/3' was
changed to 'calc'. New tag '_refine_ls_weighting_details' was
created. The value of the new tag was set to
'w=1/[\s^2^(Fo^2^)+(0.0449P)^2^+0.0000P] where P=(Fo^2^+2Fc^2^)/3'.

Automatic conversion script
Id: cif_fix_values 3143 2015-03-26 13:38:13Z robertas 
;
_cod_original_cell_volume 301.76(7)
_cod_original_sg_symbol_H-M P-1
_cod_database_code 4505817

loop_
_symmetry_equiv_pos_as_xyz
'x, y, z'
'-x, -y, -z'

loop_
_atom_site_aniso_label
_atom_site_aniso_U_11
_atom_site_aniso_U_22
_atom_site_aniso_U_33
_atom_site_aniso_U_23
_atom_site_aniso_U_13
_atom_site_aniso_U_12
C1 0.0183(7) 0.0135(7) 0.0134(8) 0.0014(6) 0.0000(6) 0.0026(6)
O1 0.0179(5) 0.0208(6) 0.0129(6) -0.0002(4) 0.0021(4) 0.0024(4)
N1 0.0139(7) 0.0204(7) 0.0127(7) -0.0002(5) -0.0021(5) 0.0027(5)
C2 0.0165(7) 0.0216(8) 0.0117(8) -0.0011(6) 0.0002(6) 0.0028(6)
C3 0.0152(7) 0.0128(7) 0.0130(8) 0.0016(6) 0.0017(5) 0.0020(5)
C4 0.0134(7) 0.0160(7) 0.0143(8) 0.0007(6) -0.0006(6) 0.0009(6)
O4 0.0131(5) 0.0327(7) 0.0144(6) -0.0047(5) -0.0018(4) 0.0037(5)
C5 0.0138(7) 0.0162(7) 0.0145(8) 0.0009(6) 0.0028(6) 0.0036(6)
C6 0.0166(7) 0.0141(7) 0.0129(8) 0.0020(6) 0.0018(6) 0.0010(6)
O6A 0.0167(5) 0.0220(6) 0.0145(6) -0.0005(5) -0.0010(4) 0.0029(4)
O6B 0.0164(5) 0.0245(6) 0.0133(6) -0.0029(5) 0.0001(4) 0.0060(4)

loop_
_atom_site_label
_atom_site_type_symbol
_atom_site_fract_x
_atom_site_fract_y
_atom_site_fract_z
_atom_site_U_iso_or_equiv
_atom_site_thermal_displace_type
_atom_site_occupancy
_atom_site_calc_flag
C1 C 0.1816(2) 0.4687(2) 0.8949(2) 0.0151(3) Uani 1 d
O1 O 0.3342(2) 0.4390(2) 0.7975(2) 0.0174(3) Uani 1 d
N1 N 0.1979(2) 0.5480(2) 1.0809(2) 0.0160(3) Uani 1 d
H1N H 0.3238(29) 0.5780(26) 1.1329(26) 0.021(5) Uiso 1 d
C2 C 0.0282(2) 0.5902(3) 1.2035(2) 0.0169(3) Uani 1 d
H2A H 0.0420(28) 0.5178(29) 1.3176(29) 0.032(5) Uiso 1 d
H2B H 0.0378(27) 0.7383(29) 1.2520(28) 0.028(5) Uiso 1 d
C3 C 0.4896(2) 0.0970(2) 0.1905(2) 0.0136(3) Uani 1 d
C4 C 0.6787(2) 0.0416(2) 0.1208(2) 0.0148(3) Uani 1 d
O4 O 0.8582(2) 0.0808(2) 0.2339(2) 0.0209(3) Uani 1 d
H4 H 0.8181(33) 0.1331(33) 0.3505(34) 0.046(7) Uiso 1 d
C5 C 0.3119(2) 0.0535(2) 0.0683(2) 0.0148(3) Uani 1 d
H5 H 0.1862(25) 0.0887(24) 0.1156(24) 0.012(4) Uiso 1 d
C6 C 0.4826(2) 0.2012(2) 0.3925(2) 0.0145(3) Uani 1 d
O6A O 0.6350(2) 0.2299(2) 0.5075(2) 0.0180(3) Uani 1 d
O6B O 0.3020(2) 0.2612(2) 0.4411(2) 0.0184(3) Uani 1 d
H6B H 0.3137(30) 0.3327(31) 0.5728(34) 0.043(6) Uiso 1 d

loop_
_atom_type_symbol
_atom_type_description
_atom_type_scat_dispersion_real
_atom_type_scat_dispersion_imag
_atom_type_scat_source
C C 0.0033 0.0016 'International Tables Vol C Tables 4.2.6.8 and 6.1.1.4'
H H 0.0000 0.0000 'International Tables Vol C Tables 4.2.6.8 and 6.1.1.4'
N N 0.0061 0.0033 'International Tables Vol C Tables 4.2.6.8 and 6.1.1.4'
O O 0.0106 0.0060 'International Tables Vol C Tables 4.2.6.8 and 6.1.1.4'

loop_
_geom_angle_atom_site_label_1
_geom_angle_atom_site_label_2
_geom_angle_atom_site_label_3
_geom_angle
_geom_angle_site_symmetry_1
_geom_angle_site_symmetry_3
O1 C1 N1 122.36(14) . .
O1 C1 C2 118.45(14) . 2_567
N1 C1 C2 119.19(13) . 2_567
C1 N1 C2 125.73(13) . .
C1 N1 H1N 116.0(11) . .
C2 N1 H1N 118.3(11) . .
N1 C2 C1 115.06(13) . 2_567
N1 C2 H2A 109.3(11) . .
C1 C2 H2A 107.8(11) 2_567 .
N1 C2 H2B 108.0(10) . .
C1 C2 H2B 108.8(11) 2_567 .
H2A C2 H2B 107.6(16) . .
C5 C3 C4 119.49(14) . .
C5 C3 C6 121.10(13) . .
C4 C3 C6 119.42(13) . .
O4 C4 C5 117.78(13) . 2_655
O4 C4 C3 122.11(14) . .
C5 C4 C3 120.11(13) 2_655 .
C4 O4 H4 103.7(14) . .
C4 C5 C3 120.40(13) 2_655 .
C4 C5 H5 120.3(10) 2_655 .
C3 C5 H5 119.3(10) . .
O6A C6 O6B 122.15(14) . .
O6A C6 C3 122.43(13) . .
O6B C6 C3 115.42(13) . .
C6 O6B H6B 109.5(12) . .

loop_
_geom_bond_atom_site_label_1
_geom_bond_atom_site_label_2
_geom_bond_distance
_geom_bond_site_symmetry_2
C1 O1 1.251(2) .
C1 N1 1.326(2) .
C1 C2 1.511(2) 2_567
N1 C2 1.458(2) .
N1 H1N 0.88(2) .
C2 C1 1.511(2) 2_567
C2 H2A 0.99(2) .
C2 H2B 1.00(2) .
C3 C5 1.398(2) .
C3 C4 1.410(2) .
C3 C6 1.485(2) .
C4 O4 1.373(2) .
C4 C5 1.387(2) 2_655
O4 H4 0.90(2) .
C5 C4 1.387(2) 2_655
C5 H5 0.94(2) .
C6 O6A 1.237(2) .
C6 O6B 1.321(2) .
O6B H6B 0.97(2) .
